data_4322640
loop_
_publ_author_name
'R. Krishna Kumar'
'S. Balasubramanian'
'Israel Goldberg'

_publ_section_title
;
 Supramolecular Multiporphyrin Architecture. Coordination Polymers and
 Open Networks in Crystals of Tetrakis(4-cyanophenyl)- and
 Tetrakis(4-nitrophenyl)metalloporphyrin
;
_journal_name_full 'Inorganic Chemistry'
_journal_page_first 541
_journal_page_last 552
_journal_paper_doi 10.1021/ic971259u
_journal_volume 37
_journal_year 1998
_chemical_formula_moiety 'C48 H24 N8 Zn . 2(C6 H5 N O2)'
_chemical_formula_sum 'C60 H34 N10 O4 Zn'
_chemical_formula_weight 1024.4
_chemical_name_systematic
; 
 zinc(II)-tetra(4-cyanophenyl)porphyrin dinitrophenyl solvate
;
_space_group_IT_number 14
_symmetry_cell_setting monoclinic
_symmetry_space_group_name_Hall '-P 2yn'
_symmetry_space_group_name_H-M 'P 1 21/n 1'
_atom_sites_solution_hydrogens geom
_atom_sites_solution_primary direct
_atom_sites_solution_secondary difmap
_audit_creation_method SHELXL
_cell_angle_alpha 90.00
_cell_angle_beta 102.69(2)
_cell_angle_gamma 90.00
_cell_formula_units_Z 2
_cell_length_a 12.953(3)
_cell_length_b 9.061(2)
_cell_length_c 21.131(6)
_cell_measurement_temperature 298(2)
_cell_volume 2419.5(11)
_diffrn_ambient_temperature 298(2)
_diffrn_radiation_monochromator graphite
_diffrn_radiation_source 'fine-focus sealed tube'
_diffrn_radiation_type MoK\a
_diffrn_radiation_wavelength 0.71070
_diffrn_reflns_av_R_equivalents 0.0273
_diffrn_reflns_av_sigmaI/netI 0.0620
_diffrn_reflns_limit_h_max 15
_diffrn_reflns_limit_h_min 0
_diffrn_reflns_limit_k_max 10
_diffrn_reflns_limit_k_min 0
_diffrn_reflns_limit_l_max 24
_diffrn_reflns_limit_l_min -25
_diffrn_reflns_number 4052
_diffrn_reflns_theta_max 24.97
_diffrn_reflns_theta_min 1.70
_exptl_absorpt_coefficient_mu 0.570
_exptl_crystal_density_diffrn 1.406
_exptl_crystal_F_000 1052
_refine_diff_density_max 0.348
_refine_diff_density_min -0.492
_refine_diff_density_rms 0.049
_refine_ls_extinction_method none
_refine_ls_goodness_of_fit_all 1.033
_refine_ls_goodness_of_fit_obs 1.091
_refine_ls_matrix_type full
_refine_ls_number_parameters 408
_refine_ls_number_reflns 3875
_refine_ls_number_restraints 0
_refine_ls_restrained_S_all 1.040
_refine_ls_restrained_S_obs 1.091
_refine_ls_R_factor_all 0.0607
_refine_ls_R_factor_obs 0.0441
_refine_ls_shift/esd_max -0.002
_refine_ls_shift/esd_mean 0.000
_refine_ls_structure_factor_coef Fsqd
_refine_ls_weighting_details 'w=1/[\s^2^(Fo^2^)+(0.0470P)^2^+0.7051P] where P=(Fo^2^+2Fc^2^)/3'
_refine_ls_weighting_scheme calc
_refine_ls_wR_factor_all 0.1146
_refine_ls_wR_factor_obs 0.1056
_reflns_number_observed 3070
_reflns_number_total 3876
_reflns_observed_criterion >2sigma(I)
_cod_data_source_file ic971259u_01.cif
_cod_data_source_block 1
_cod_depositor_comments
;
The following automatic conversions were performed:

'_refine_ls_weighting_scheme' value 'calc
w=1/[\s^2^(Fo^2^)+(0.0470P)^2^+0.7051P] where P=(Fo^2^+2Fc^2^)/3' was
changed to 'calc'. New tag '_refine_ls_weighting_details' was
created. The value of the new tag was set to
'w=1/[\s^2^(Fo^2^)+(0.0470P)^2^+0.7051P] where P=(Fo^2^+2Fc^2^)/3'.

Automatic conversion script
Id: cif_fix_values 3143 2015-03-26 13:38:13Z robertas 
;
_cod_original_cell_volume 2419.5(10)
_cod_database_code 4322640

loop_
_symmetry_equiv_pos_as_xyz
'x, y, z'
'x+1/2, -y+1/2, z+1/2'
'-x, -y, -z'
'-x-1/2, y-1/2, -z-1/2'

loop_
_atom_site_aniso_label
_atom_site_aniso_U_11
_atom_site_aniso_U_22
_atom_site_aniso_U_33
_atom_site_aniso_U_23
_atom_site_aniso_U_13
_atom_site_aniso_U_12
N1 0.0502(14) 0.0429(14) 0.0250(11) -0.0011(10) 0.0020(10) 0.0014(12)
N2 0.0480(14) 0.0408(13) 0.0261(11) -0.0045(10) 0.0003(10) -0.0012(11)
C3 0.046(2) 0.042(2) 0.0311(14) 0.0006(12) 0.0036(12) 0.0018(14)
C4 0.043(2) 0.041(2) 0.0313(14) 0.0031(12) 0.0029(12) -0.0009(13)
C5 0.045(2) 0.040(2) 0.0325(14) 0.0009(12) 0.0028(12) 0.0003(13)
C6 0.062(2) 0.045(2) 0.036(2) -0.0020(14) 0.0022(14) -0.011(2)
C7 0.064(2) 0.048(2) 0.035(2) -0.0079(14) -0.0017(15) -0.014(2)
C8 0.050(2) 0.043(2) 0.0280(14) -0.0045(12) 0.0038(12) 0.0016(14)
C9 0.049(2) 0.043(2) 0.0262(13) -0.0027(12) 0.0010(12) 0.0006(14)
C10 0.049(2) 0.045(2) 0.0260(13) -0.0021(13) 0.0024(11) 0.0033(15)
C11 0.063(2) 0.052(2) 0.0242(14) -0.0041(13) 0.0003(13) -0.007(2)
C12 0.065(2) 0.052(2) 0.0306(15) 0.0045(14) 0.0065(14) -0.008(2)
C13 0.048(2) 0.048(2) 0.0290(14) 0.0004(13) 0.0003(13) -0.0027(15)
C14 0.056(2) 0.049(2) 0.038(2) 0.0021(15) 0.0066(15) 0.004(2)
C15 0.067(2) 0.045(2) 0.041(2) 0.0042(15) -0.001(2) 0.001(2)
C16 0.068(2) 0.056(2) 0.036(2) 0.0019(15) 0.000(2) -0.017(2)
C17 0.066(2) 0.073(3) 0.046(2) -0.007(2) 0.017(2) -0.017(2)
C18 0.060(2) 0.049(2) 0.048(2) -0.004(2) 0.015(2) -0.005(2)
C19 0.102(3) 0.069(3) 0.047(2) 0.008(2) 0.005(2) -0.030(2)
N20 0.159(4) 0.092(3) 0.070(2) 0.015(2) 0.018(2) -0.052(3)
C21 0.050(2) 0.046(2) 0.0262(13) -0.0043(12) 0.0021(12) -0.0042(14)
C22 0.052(2) 0.069(2) 0.035(2) -0.011(2) -0.0006(14) 0.005(2)
C23 0.051(2) 0.053(2) 0.040(2) -0.0038(15) -0.0052(14) 0.003(2)
C24 0.053(2) 0.049(2) 0.0266(14) -0.0030(13) 0.0034(13) -0.0091(15)
C25 0.062(2) 0.065(2) 0.035(2) -0.014(2) 0.007(2) 0.003(2)
C26 0.056(2) 0.058(2) 0.037(2) -0.0119(15) 0.0031(14) 0.006(2)
C27 0.060(2) 0.052(2) 0.037(2) 0.0004(14) 0.0039(14) -0.009(2)
N28 0.077(2) 0.071(2) 0.0352(15) -0.0076(13) -0.0035(13) -0.004(2)
Zn29 0.0571(3) 0.0424(3) 0.0246(2) -0.0029(2) 0.0036(2) -0.0060(2)
C30 0.056(2) 0.064(2) 0.059(2) -0.001(2) 0.007(2) 0.001(2)
C31 0.070(3) 0.067(3) 0.073(3) 0.002(2) 0.010(2) 0.002(2)
C32 0.074(3) 0.070(3) 0.095(3) 0.013(3) 0.002(3) -0.002(2)
C33 0.087(3) 0.092(3) 0.067(3) 0.013(3) 0.010(2) -0.015(3)
C34 0.082(3) 0.091(3) 0.074(3) -0.001(3) 0.025(2) -0.006(3)
C35 0.070(3) 0.078(3) 0.070(3) 0.006(2) 0.017(2) 0.009(2)
N36 0.077(2) 0.101(3) 0.061(2) 0.004(2) 0.015(2) 0.010(2)
O37 0.149(3) 0.118(3) 0.084(2) 0.037(2) 0.037(2) 0.053(3)
O38 0.124(3) 0.127(3) 0.075(2) -0.018(2) 0.029(2) 0.020(2)

loop_
_atom_site_label
_atom_site_type_symbol
_atom_site_fract_x
_atom_site_fract_y
_atom_site_fract_z
_atom_site_U_iso_or_equiv
_atom_site_thermal_displace_type
_atom_site_occupancy
_atom_site_calc_flag
_atom_site_refinement_flags
_atom_site_disorder_group
N1 N 0.5797(2) 0.1874(3) 0.03596(10) 0.0404(6) Uani 1 d . .
N2 N 0.4853(2) -0.0602(3) 0.09116(10) 0.0395(5) Uani 1 d . .
C3 C 0.4404(2) -0.1873(3) 0.10892(13) 0.0406(7) Uani 1 d . .
C4 C 0.6092(2) 0.2970(3) -0.06586(12) 0.0390(6) Uani 1 d . .
C5 C 0.6199(2) 0.2945(3) 0.00187(13) 0.0401(7) Uani 1 d . .
C6 C 0.6809(3) 0.3984(4) 0.04704(14) 0.0490(8) Uani 1 d . .
C7 C 0.6773(3) 0.3524(4) 0.10711(15) 0.0508(8) Uani 1 d . .
C8 C 0.6137(2) 0.2211(3) 0.10069(13) 0.0413(7) Uani 1 d . .
C9 C 0.5900(2) 0.1409(3) 0.15261(12) 0.0407(7) Uani 1 d . .
C10 C 0.5302(2) 0.0116(3) 0.14797(12) 0.0410(7) Uani 1 d . .
C11 C 0.5113(3) -0.0704(4) 0.20223(14) 0.0477(8) Uani 1 d . .
C12 C 0.4565(3) -0.1917(4) 0.17882(14) 0.0498(8) Uani 1 d . .
C13 C 0.6537(2) 0.4276(3) -0.09375(13) 0.0426(7) Uani 1 d . .
C14 C 0.6222(3) 0.5709(4) -0.08271(15) 0.0484(7) Uani 1 d . .
C15 C 0.6654(3) 0.6918(4) -0.1078(2) 0.0530(8) Uani 1 d . .
C16 C 0.7383(3) 0.6706(4) -0.14611(14) 0.0552(9) Uani 1 d . .
C17 C 0.7689(3) 0.5290(4) -0.1581(2) 0.0608(10) Uani 1 d . .
C18 C 0.7275(3) 0.4096(4) -0.1322(2) 0.0520(8) Uani 1 d . .
C19 C 0.7844(3) 0.7957(5) -0.1719(2) 0.0745(12) Uani 1 d . .
N20 N 0.8225(4) 0.8943(4) -0.1912(2) 0.1077(14) Uani 1 d . .
C21 C 0.6363(2) 0.1967(3) 0.21970(12) 0.0416(7) Uani 1 d . .
C22 C 0.5809(3) 0.2903(4) 0.25185(14) 0.0535(8) Uani 1 d . .
C23 C 0.7806(3) 0.1957(4) 0.31384(14) 0.0504(8) Uani 1 d . .
C24 C 0.7237(2) 0.2859(3) 0.34595(12) 0.0437(7) Uani 1 d . .
C25 C 0.6238(3) 0.3360(4) 0.31488(15) 0.0547(9) Uani 1 d . .
C26 C 0.7369(3) 0.1516(4) 0.25096(15) 0.0513(8) Uani 1 d . .
C27 C 0.7698(3) 0.3287(4) 0.41208(14) 0.0506(8) Uani 1 d . .
N28 N 0.8098(2) 0.3601(3) 0.46398(12) 0.0634(8) Uani 1 d . .
Zn29 Zn 0.5000 0.0000 0.0000 0.0422(2) Uani 1 d S .
C30 C 0.4386(3) 0.2584(4) 0.5519(2) 0.0606(9) Uani 1 d . .
C31 C 0.3686(3) 0.3681(5) 0.5272(2) 0.0711(10) Uani 1 d . .
C32 C 0.3648(4) 0.4137(5) 0.4650(2) 0.0823(13) Uani 1 d . .
C33 C 0.4302(4) 0.3527(6) 0.4291(2) 0.0831(13) Uani 1 d . .
C34 C 0.5005(4) 0.2414(6) 0.4547(2) 0.0815(12) Uani 1 d . .
C35 C 0.5043(3) 0.1942(5) 0.5177(2) 0.0724(11) Uani 1 d . .
N36 N 0.4414(3) 0.2086(5) 0.6182(2) 0.0799(10) Uani 1 d . .
O37 O 0.4734(3) 0.0832(4) 0.6328(2) 0.1151(12) Uani 1 d . .
O38 O 0.4105(3) 0.2932(4) 0.65509(15) 0.1077(11) Uani 1 d . .
H6 H 0.7204(26) 0.4837(36) 0.0342(16) 0.064(10) Uiso 1 d . .
H7 H 0.7100(24) 0.3940(35) 0.1458(15) 0.056(9) Uiso 1 d . .
H11 H 0.5390(24) -0.0424(34) 0.2472(15) 0.055(9) Uiso 1 d . .
H12 H 0.4359(25) -0.2677(37) 0.2022(15) 0.059(10) Uiso 1 d . .
H14 H 0.5712(21) 0.5843(31) -0.0553(13) 0.039(7) Uiso 1 d . .
H15 H 0.6395(26) 0.7808(39) -0.1007(16) 0.062(11) Uiso 1 d . .
H17 H 0.8172(29) 0.5158(39) -0.1831(17) 0.072(11) Uiso 1 d . .
H18 H 0.7510(26) 0.3198(38) -0.1388(16) 0.060(10) Uiso 1 d . .
H22 H 0.5118(29) 0.3278(38) 0.2288(16) 0.073(11) Uiso 1 d . .
H23 H 0.8507(26) 0.1583(34) 0.3358(15) 0.057(9) Uiso 1 d . .
H25 H 0.5827(28) 0.3952(40) 0.3370(16) 0.071(11) Uiso 1 d . .
H26 H 0.7764(26) 0.0898(38) 0.2297(15) 0.065(10) Uiso 1 d . .
H31 H 0.3205(34) 0.4100(48) 0.5560(20) 0.101(14) Uiso 1 d . .
H32 H 0.3172(36) 0.4919(46) 0.4483(21) 0.101(15) Uiso 1 d . .
H33 H 0.4260(30) 0.3752(43) 0.3854(19) 0.082(12) Uiso 1 d . .
H34 H 0.5497(37) 0.1951(51) 0.4291(22) 0.111(16) Uiso 1 d . .
H35 H 0.5481(30) 0.1150(42) 0.5376(18) 0.080(12) Uiso 1 d . .

loop_
_atom_type_symbol
_atom_type_description
_atom_type_scat_dispersion_real
_atom_type_scat_dispersion_imag
_atom_type_scat_source
C C 0.0033 0.0016 'International Tables Vol C Tables 4.2.6.8 and 6.1.1.4'
H H 0.0000 0.0000 'International Tables Vol C Tables 4.2.6.8 and 6.1.1.4'
Zn Zn 0.2839 1.4301 'International Tables Vol C Tables 4.2.6.8 and 6.1.1.4'
N N 0.0061 0.0033 'International Tables Vol C Tables 4.2.6.8 and 6.1.1.4'
O O 0.0106 0.0060 'International Tables Vol C Tables 4.2.6.8 and 6.1.1.4'

loop_
_geom_angle_atom_site_label_1
_geom_angle_atom_site_label_2
_geom_angle_atom_site_label_3
_geom_angle
_geom_angle_site_symmetry_1
_geom_angle_site_symmetry_3
_geom_angle_publ_flag
C8 N1 C5 106.7(2) . . ?
C8 N1 Zn29 125.4(2) . . ?
C5 N1 Zn29 127.5(2) . . ?
C10 N2 C3 106.2(2) . . ?
C10 N2 Zn29 125.8(2) . . ?
C3 N2 Zn29 127.5(2) . . ?
N2 C3 C4 125.1(2) . 3_655 ?
N2 C3 C12 109.0(2) . . ?
C4 C3 C12 125.8(3) 3_655 . ?
C3 C4 C5 125.2(3) 3_655 . ?
C3 C4 C13 117.8(2) 3_655 . ?
C5 C4 C13 117.0(2) . . ?
N1 C5 C4 125.4(3) . . ?
N1 C5 C6 109.2(2) . . ?
C4 C5 C6 125.3(3) . . ?
C7 C6 C5 107.1(3) . . ?
C6 C7 C8 107.8(3) . . ?
N1 C8 C9 125.7(3) . . ?
N1 C8 C7 109.3(2) . . ?
C9 C8 C7 125.0(3) . . ?
C10 C9 C8 126.3(2) . . ?
C10 C9 C21 116.7(2) . . ?
C8 C9 C21 116.9(3) . . ?
N2 C10 C9 125.4(2) . . ?
N2 C10 C11 109.9(3) . . ?
C9 C10 C11 124.7(2) . . ?
C12 C11 C10 107.4(3) . . ?
C11 C12 C3 107.4(3) . . ?
C18 C13 C14 118.0(3) . . ?
C18 C13 C4 120.7(3) . . ?
C14 C13 C4 121.2(3) . . ?
C15 C14 C13 120.9(3) . . ?
C16 C15 C14 119.8(3) . . ?
C17 C16 C15 119.7(3) . . ?
C17 C16 C19 120.1(3) . . ?
C15 C16 C19 120.2(3) . . ?
C18 C17 C16 120.3(3) . . ?
C17 C18 C13 121.2(3) . . ?
N20 C19 C16 178.5(4) . . ?
C22 C21 C26 118.8(3) . . ?
C22 C21 C9 121.9(3) . . ?
C26 C21 C9 119.3(3) . . ?
C21 C22 C25 120.9(3) . . ?
C24 C23 C26 119.7(3) . . ?
C23 C24 C25 120.3(3) . . ?
C23 C24 C27 118.9(3) . . ?
C25 C24 C27 120.8(3) . . ?
C22 C25 C24 119.3(3) . . ?
C23 C26 C21 121.0(3) . . ?
N28 C27 C24 177.4(4) . . ?
N1 Zn29 N1 180.0 3_655 . ?
N1 Zn29 N2 90.86(9) 3_655 3_655 ?
N1 Zn29 N2 89.14(9) . 3_655 ?
N1 Zn29 N2 89.14(9) 3_655 . ?
N1 Zn29 N2 90.86(9) . . ?
N2 Zn29 N2 180.0 3_655 . ?
C35 C30 C31 123.2(4) . . ?
C35 C30 N36 119.3(3) . . ?
C31 C30 N36 117.5(4) . . ?
C32 C31 C30 117.7(4) . . ?
C31 C32 C33 120.9(5) . . ?
C32 C33 C34 120.7(4) . . ?
C33 C34 C35 118.6(5) . . ?
C30 C35 C34 118.8(4) . . ?
O38 N36 O37 124.2(4) . . ?
O38 N36 C30 118.3(4) . . ?
O37 N36 C30 117.5(4) . . ?

loop_
_geom_bond_atom_site_label_1
_geom_bond_atom_site_label_2
_geom_bond_distance
_geom_bond_site_symmetry_2
_geom_bond_publ_flag
N1 C8 1.376(3) . ?
N1 C5 1.378(3) . ?
N1 Zn29 2.044(2) . ?
N2 C10 1.377(3) . ?
N2 C3 1.379(4) . ?
N2 Zn29 2.051(2) . ?
C3 C4 1.405(4) 3_655 ?
C3 C12 1.446(4) . ?
C4 C3 1.405(4) 3_655 ?
C4 C5 1.408(4) . ?
C4 C13 1.493(4) . ?
C5 C6 1.446(4) . ?
C6 C7 1.346(4) . ?
C7 C8 1.437(4) . ?
C8 C9 1.405(4) . ?
C9 C10 1.397(4) . ?
C9 C21 1.501(4) . ?
C10 C11 1.432(4) . ?
C11 C12 1.343(4) . ?
C13 C18 1.393(4) . ?
C13 C14 1.395(4) . ?
C14 C15 1.388(5) . ?
C15 C16 1.385(5) . ?
C16 C17 1.382(5) . ?
C16 C19 1.442(5) . ?
C17 C18 1.374(5) . ?
C19 N20 1.139(4) . ?
C21 C22 1.382(4) . ?
C21 C26 1.386(4) . ?
C22 C25 1.389(4) . ?
C23 C24 1.375(4) . ?
C23 C26 1.384(4) . ?
C24 C25 1.392(4) . ?
C24 C27 1.447(4) . ?
C27 N28 1.141(4) . ?
Zn29 N1 2.044(2) 3_655 ?
Zn29 N2 2.051(2) 3_655 ?
C30 C35 1.361(5) . ?
C30 C31 1.369(5) . ?
C30 N36 1.466(5) . ?
C31 C32 1.369(6) . ?
C32 C33 1.371(6) . ?
C33 C34 1.385(6) . ?
C34 C35 1.390(6) . ?
N36 O38 1.221(4) . ?
N36 O37 1.226(4) . ?

loop_
_geom_torsion_atom_site_label_1
_geom_torsion_atom_site_label_2
_geom_torsion_atom_site_label_3
_geom_torsion_atom_site_label_4
_geom_torsion
_geom_torsion_site_symmetry_1
_geom_torsion_site_symmetry_2
_geom_torsion_site_symmetry_3
_geom_torsion_site_symmetry_4
_geom_torsion_publ_flag
C10 N2 C3 C4 -176.5(3) . . . 3_655 ?
Zn29 N2 C3 C4 -3.5(4) . . . 3_655 ?
C10 N2 C3 C12 1.2(3) . . . . ?
Zn29 N2 C3 C12 174.2(2) . . . . ?
C8 N1 C5 C4 176.0(3) . . . . ?
Zn29 N1 C5 C4 2.8(4) . . . . ?
C8 N1 C5 C6 0.0(3) . . . . ?
Zn29 N1 C5 C6 -173.3(2) . . . . ?
C3 C4 C5 N1 -2.8(5) 3_655 . . . ?
C13 C4 C5 N1 176.8(3) . . . . ?
C3 C4 C5 C6 172.7(3) 3_655 . . . ?
C13 C4 C5 C6 -7.8(4) . . . . ?
N1 C5 C6 C7 0.4(4) . . . . ?
C4 C5 C6 C7 -175.7(3) . . . . ?
C5 C6 C7 C8 -0.6(4) . . . . ?
C5 N1 C8 C9 179.4(3) . . . . ?
Zn29 N1 C8 C9 -7.2(4) . . . . ?
C5 N1 C8 C7 -0.3(3) . . . . ?
Zn29 N1 C8 C7 173.1(2) . . . . ?
C6 C7 C8 N1 0.6(4) . . . . ?
C6 C7 C8 C9 -179.1(3) . . . . ?
N1 C8 C9 C10 1.7(5) . . . . ?
C7 C8 C9 C10 -178.7(3) . . . . ?
N1 C8 C9 C21 179.5(3) . . . . ?
C7 C8 C9 C21 -0.9(4) . . . . ?
C3 N2 C10 C9 175.8(3) . . . . ?
Zn29 N2 C10 C9 2.6(4) . . . . ?
C3 N2 C10 C11 -1.2(3) . . . . ?
Zn29 N2 C10 C11 -174.3(2) . . . . ?
C8 C9 C10 N2 0.8(5) . . . . ?
C21 C9 C10 N2 -177.0(3) . . . . ?
C8 C9 C10 C11 177.3(3) . . . . ?
C21 C9 C10 C11 -0.5(4) . . . . ?
N2 C10 C11 C12 0.6(4) . . . . ?
C9 C10 C11 C12 -176.3(3) . . . . ?
C10 C11 C12 C3 0.1(4) . . . . ?
N2 C3 C12 C11 -0.9(4) . . . . ?
C4 C3 C12 C11 176.8(3) 3_655 . . . ?
C3 C4 C13 C18 -56.1(4) 3_655 . . . ?
C5 C4 C13 C18 124.3(3) . . . . ?
C3 C4 C13 C14 123.4(3) 3_655 . . . ?
C5 C4 C13 C14 -56.2(4) . . . . ?
C18 C13 C14 C15 -1.7(4) . . . . ?
C4 C13 C14 C15 178.8(3) . . . . ?
C13 C14 C15 C16 2.0(5) . . . . ?
C14 C15 C16 C17 -1.1(5) . . . . ?
C14 C15 C16 C19 -179.4(3) . . . . ?
C15 C16 C17 C18 -0.2(5) . . . . ?
C19 C16 C17 C18 178.2(3) . . . . ?
C16 C17 C18 C13 0.5(5) . . . . ?
C14 C13 C18 C17 0.5(5) . . . . ?
C4 C13 C18 C17 179.9(3) . . . . ?
C17 C16 C19 N20 -82.2(199) . . . . ?
C15 C16 C19 N20 96.1(199) . . . . ?
C10 C9 C21 C22 -87.9(4) . . . . ?
C8 C9 C21 C22 94.1(4) . . . . ?
C10 C9 C21 C26 91.1(4) . . . . ?
C8 C9 C21 C26 -87.0(4) . . . . ?
C26 C21 C22 C25 -1.4(5) . . . . ?
C9 C21 C22 C25 177.5(3) . . . . ?
C26 C23 C24 C25 -1.7(5) . . . . ?
C26 C23 C24 C27 178.9(3) . . . . ?
C21 C22 C25 C24 -0.4(5) . . . . ?
C23 C24 C25 C22 2.0(5) . . . . ?
C27 C24 C25 C22 -178.7(3) . . . . ?
C24 C23 C26 C21 -0.1(5) . . . . ?
C22 C21 C26 C23 1.7(5) . . . . ?
C9 C21 C26 C23 -177.3(3) . . . . ?
C23 C24 C27 N28 8.6(77) . . . . ?
C25 C24 C27 N28 -170.7(74) . . . . ?
C8 N1 Zn29 N1 20.6(26) . . . 3_655 ?
C5 N1 Zn29 N1 -167.3(26) . . . 3_655 ?
C8 N1 Zn29 N2 -172.3(2) . . . 3_655 ?
C5 N1 Zn29 N2 -0.2(2) . . . 3_655 ?
C8 N1 Zn29 N2 7.7(2) . . . . ?
C5 N1 Zn29 N2 179.8(2) . . . . ?
C10 N2 Zn29 N1 174.4(2) . . . 3_655 ?
C3 N2 Zn29 N1 2.7(2) . . . 3_655 ?
C10 N2 Zn29 N1 -5.6(2) . . . . ?
C3 N2 Zn29 N1 -177.3(2) . . . . ?
C10 N2 Zn29 N2 -7.6(7) . . . 3_655 ?
C3 N2 Zn29 N2 -179.3(7) . . . 3_655 ?
C35 C30 C31 C32 0.4(6) . . . . ?
N36 C30 C31 C32 -179.2(4) . . . . ?
C30 C31 C32 C33 -0.9(6) . . . . ?
C31 C32 C33 C34 1.1(7) . . . . ?
C32 C33 C34 C35 -0.8(7) . . . . ?
C31 C30 C35 C34 -0.1(6) . . . . ?
N36 C30 C35 C34 179.5(4) . . . . ?
C33 C34 C35 C30 0.3(6) . . . . ?
C35 C30 N36 O38 156.7(4) . . . . ?
C31 C30 N36 O38 -23.7(5) . . . . ?
C35 C30 N36 O37 -24.3(6) . . . . ?
C31 C30 N36 O37 155.3(4) . . . . ?
